data_2004166
loop_
_publ_author_name
'Casellato, U.'
'Graziani, R.'
'Martelli, M.'
'Plazzogna, G.'

_publ_section_title
;
 Bis(cytosinium) Tetrachlorodimethylstannate(IV)
;
_journal_issue 11
_journal_name_full 'Acta Crystallographica Section C'
_journal_page_first 2293
_journal_page_last 2295
_journal_paper_doi 10.1107/S0108270195005312
_journal_volume 51
_journal_year 1995
_chemical_formula_sum 'C10 H18 Cl4 N6 O2 Sn'
_chemical_formula_weight 514.8
_space_group_IT_number 14
_symmetry_cell_setting monoclinic
_symmetry_space_group_name_Hall '-P 2yn'
_symmetry_space_group_name_H-M 'P 1 21/n 1'
_atom_type_scat_source IntTabIV
_cell_angle_alpha 90
_cell_angle_beta 94.12(3)
_cell_angle_gamma 90
_cell_formula_units_Z 2
_cell_length_a 6.9670(10)
_cell_length_b 10.346(2)
_cell_length_c 12.877(3)
_cell_measurement_reflns_used 25
_cell_measurement_temperature 293
_cell_measurement_theta_max 12
_cell_measurement_theta_min 6
_cell_volume 925.8(3)
_diffrn_measurement_device 'Philips PW1100'
_diffrn_measurement_method \q-2\q
_diffrn_radiation_type MoK\a
_diffrn_radiation_wavelength 0.7107
_diffrn_reflns_av_R_equivalents 0.069
_diffrn_reflns_limit_h_max 9
_diffrn_reflns_limit_h_min -9
_diffrn_reflns_limit_k_max 13
_diffrn_reflns_limit_k_min -2
_diffrn_reflns_limit_l_max 16
_diffrn_reflns_limit_l_min 0
_diffrn_reflns_number 2095
_diffrn_reflns_theta_max 28
_diffrn_standards_decay_% none
_diffrn_standards_interval_count 100
_diffrn_standards_number 2
_exptl_absorpt_coefficient_mu 1.982
_exptl_absorpt_correction_T_max 1.00
_exptl_absorpt_correction_T_min 0.82
_exptl_absorpt_correction_type 'empirical via \y scans (North, Phillips & Mathews, 1968)'
_exptl_crystal_colour white
_exptl_crystal_density_diffrn 1.84
_exptl_crystal_description prism
_exptl_crystal_size_max 0.4
_exptl_crystal_size_mid 0.3
_exptl_crystal_size_min 0.3
_refine_diff_density_max 1.0
_refine_diff_density_min 0.6
_refine_ls_extinction_method none
_refine_ls_goodness_of_fit_obs 1.024
_refine_ls_hydrogen_treatment refxyz
_refine_ls_number_parameters 121
_refine_ls_number_reflns 1913
_refine_ls_R_factor_obs 0.028
_refine_ls_shift/esd_max 0.1
_refine_ls_structure_factor_coef F
_refine_ls_weighting_scheme unit
_refine_ls_wR_factor_obs 0.028
_reflns_number_observed 1913
_reflns_number_total 1981
_reflns_observed_criterion F>3\s(F)
_cod_data_source_file na1172.cif
_cod_data_source_block na1172a
_cod_original_cell_volume 926.0(10)
_cod_original_sg_symbol_H-M 'P 21/n'
_cod_database_code 2004166

loop_
_symmetry_equiv_pos_as_xyz
x,y,z
1/2+x,1/2-y,1/2+z
-x,-y,-z
1/2-x,1/2+y,1/2-z

loop_
_atom_site_label
_atom_site_fract_x
_atom_site_fract_y
_atom_site_fract_z
_atom_site_U_iso_or_equiv
Sn(1) 0 .5 .5 .02905(9)
Cl(1) .09920(10) .30107(9) .62180(8) .0426(3)
Cl(2) .27790(10) .44628(9) .38024(8) .0391(3)
C(5) .5419(6) .9725(4) .3670(3) .0380(10)
C(4) .3979(5) .8776(3) .3725(3) .0350(10)
N(4) .4349(5) .7532(3) .3713(3) .0480(10)
N(3) .2142(4) .9172(3) .3819(2) .0359(9)
C(2) .1536(6) 1.0447(4) .3793(3) .0420(10)
O(2) -.0135(4) 1.0739(3) .3816(3) .0640(10)
N(1) .3001(5) 1.1321(3) .3729(3) .0460(10)
C(6) .4882(6) 1.0958(4) .3662(3) .0410(10)
C(7) .1891(5) .6170(4) .5943(3) .0390(10)
H(71) .179(5) .602(4) .677(3) ?
H(72) .185(5) .719(4) .577(3) ?
H(73) .322(5) .577(4) .571(3) ?
H(1) .267(7) 1.222(6) .374(4) ?
H(3) .113(8) .855(5) .389(4) ?
H(41) .351(8) .697(6) .366(4) ?
H(42) .537(8) .734(6) .365(4) ?
H(5) .681(8) .942(5) .368(4) ?
H(6) .576(8) 1.171(5) .360(4) ?

loop_
_geom_angle_atom_site_label_1
_geom_angle_atom_site_label_2
_geom_angle_atom_site_label_3
_geom_angle
_geom_angle_publ_flag
Cl(1) Sn(1) Cl(2) 90.64(4) yes
C(7) Sn(1) Cl(1) 88.80(10) yes
C(7) Sn(1) Cl(2) 90.20(10) yes
C(2) N(1) C(6) 122.8(3) yes
N(1) C(2) N(3) 113.8(3) yes
N(1) C(2) O(2) 124.1(4) yes
N(3) C(2) O(2) 122.3(4) yes
C(2) N(3) C(4) 125.0(3) yes
N(3) C(4) C(5) 118.3(3) yes
N(3) C(4) N(4) 119.0(3) yes
N(4) C(4) C(5) 122.8(4) yes
C(4) C(5) C(6) 117.9(4) yes
C(5) C(6) N(1) 122.1(4) yes

loop_
_geom_bond_atom_site_label_1
_geom_bond_atom_site_label_2
_geom_bond_distance
_geom_bond_publ_flag
Sn(1) Cl(1) 2.6490(10) yes
Sn(1) C(7) 2.109(4) yes
N(1) C(6) 1.372(5) yes
C(2) O(2) 1.205(5) yes
C(4) C(5) 1.409(5) yes
C(5) C(6) 1.329(6) yes
Sn(1) Cl(2) 2.6200(10) yes
N(1) C(2) 1.371(5) yes
N(3) C(2) 1.384(5) yes
N(3) C(4) 1.358(5) yes
N(4) C(4) 1.313(6) yes
